data_7056642
loop_
_publ_author_name
'Fei, Fan'
'Lu, Taotao'
'Chen, Xue-tai'
'Xue, Ziling Ben'

_publ_section_title
;
 Synthesis and structural characterization of metal complexes with
 macrocyclic tetracarbene ligands
;
_journal_name_full 'New J. Chem.'
_journal_paper_doi 10.1039/C7NJ02485A
_journal_year 2017
_chemical_formula_moiety 'C42 H44 N8 Ni, 2(F6 P)'
_chemical_formula_sum 'C42 H44 F12 N8 Ni P2'
_chemical_formula_weight 1009.50
_space_group_crystal_system triclinic
_space_group_IT_number 2
_space_group_name_Hall '-P 1'
_space_group_name_H-M_alt 'P -1'
_symmetry_space_group_name_Hall '-P 1'
_symmetry_space_group_name_H-M 'P -1'
_atom_sites_solution_hydrogens geom
_audit_creation_method SHELXL-2014/7
_audit_update_record
;
2017-09-05 deposited with the CCDC.
2017-09-29 downloaded from the CCDC.
;
_cell_angle_alpha 71.028(4)
_cell_angle_beta 71.887(4)
_cell_angle_gamma 65.687(4)
_cell_formula_units_Z 2
_cell_length_a 13.072(3)
_cell_length_b 14.373(3)
_cell_length_c 15.647(4)
_cell_measurement_reflns_used 3346
_cell_measurement_temperature 120(2)
_cell_measurement_theta_max 26.75
_cell_measurement_theta_min 2.36
_cell_volume 2479.5(10)
_computing_cell_refinement 'Bruker FRAMBO'
_computing_data_collection 'Bruker FRAMBO'
_computing_data_reduction 'Bruker SAINT'
_computing_molecular_graphics 'Bruker SHELXTL'
_computing_publication_material 'Bruker SHELXTL'
_computing_structure_refinement 'SHELXL-2014/7 (Sheldrick, 2014)'
_computing_structure_solution 'SHELXS-97 (Sheldrick, 1990)'
_diffrn_ambient_temperature 120(2)
_diffrn_measured_fraction_theta_full 0.987
_diffrn_measured_fraction_theta_max 0.987
_diffrn_measurement_device_type 'PHOTON 100 CMOS detector'
_diffrn_measurement_method 'omega scan'
_diffrn_radiation_type MoK\a
_diffrn_radiation_wavelength 0.71073
_diffrn_reflns_av_R_equivalents 0.0751
_diffrn_reflns_av_unetI/netI 0.1748
_diffrn_reflns_Laue_measured_fraction_full 0.987
_diffrn_reflns_Laue_measured_fraction_max 0.987
_diffrn_reflns_limit_h_max 16
_diffrn_reflns_limit_h_min -15
_diffrn_reflns_limit_k_max 18
_diffrn_reflns_limit_k_min -11
_diffrn_reflns_limit_l_max 19
_diffrn_reflns_limit_l_min -17
_diffrn_reflns_number 15792
_diffrn_reflns_point_group_measured_fraction_full 0.987
_diffrn_reflns_point_group_measured_fraction_max 0.987
_diffrn_reflns_theta_full 25.242
_diffrn_reflns_theta_max 26.999
_diffrn_reflns_theta_min 2.356
_diffrn_source 'microfocus rotating (TXS)'
_exptl_absorpt_coefficient_mu 0.538
_exptl_absorpt_correction_T_max 0.7456
_exptl_absorpt_correction_T_min 0.6220
_exptl_absorpt_correction_type multi-scan
_exptl_absorpt_process_details 'SADABS (Bruker, 2014)'
_exptl_crystal_colour colorless
_exptl_crystal_density_diffrn 1.352
_exptl_crystal_description block
_exptl_crystal_F_000 1036
_exptl_crystal_size_max 0.220
_exptl_crystal_size_mid 0.110
_exptl_crystal_size_min 0.090
_refine_diff_density_max 1.273
_refine_diff_density_min -0.703
_refine_diff_density_rms 0.130
_refine_ls_extinction_method none
_refine_ls_goodness_of_fit_ref 1.094
_refine_ls_hydrogen_treatment constr
_refine_ls_matrix_type full
_refine_ls_number_parameters 652
_refine_ls_number_reflns 10685
_refine_ls_number_restraints 771
_refine_ls_restrained_S_all 1.119
_refine_ls_R_factor_all 0.1764
_refine_ls_R_factor_gt 0.1085
_refine_ls_shift/su_max 0.000
_refine_ls_shift/su_mean 0.000
_refine_ls_structure_factor_coef Fsqd
_refine_ls_weighting_details 'w=1/[\s^2^(Fo^2^)+(0.0930P)^2^+4.1518P] where P=(Fo^2^+2Fc^2^)/3'
_refine_ls_weighting_scheme calc
_refine_ls_wR_factor_gt 0.2179
_refine_ls_wR_factor_ref 0.2437
_reflns_Friedel_coverage 0.000
_reflns_number_gt 6057
_reflns_number_total 10685
_reflns_threshold_expression 'I > 2\s(I)'
_cod_data_source_file c7nj02485a2.cif
_cod_data_source_block 7
_cod_database_code 7056642
_shelx_shelxl_version_number 2014/7
_shelx_space_group_comment
;
The symmetry employed for this shelxl refinement is uniquely defined
by the following loop, which should always be used as a source of
symmetry information in preference to the above space-group names.
They are only intended as comments.
;
_shelx_estimated_absorpt_t_min 0.891
_shelx_estimated_absorpt_t_max 0.953

loop_
_space_group_symop_operation_xyz
'x, y, z'
'-x, -y, -z'

loop_
_atom_site_label
_atom_site_type_symbol
_atom_site_fract_x
_atom_site_fract_y
_atom_site_fract_z
_atom_site_U_iso_or_equiv
_atom_site_adp_type
_atom_site_occupancy
_atom_site_site_symmetry_order
_atom_site_calc_flag
_atom_site_refinement_flags_posn
_atom_site_refinement_flags_adp
_atom_site_refinement_flags_occupancy
_atom_site_disorder_assembly
_atom_site_disorder_group
C1 C 0.7059(5) 0.4112(5) 0.1865(4) 0.0124(13) Uani 1 1 d . . . . .
C2 C 0.5440(5) 0.5449(5) 0.1561(4) 0.0185(14) Uani 1 1 d . . . . .
C3 C 0.6247(5) 0.5868(5) 0.1499(4) 0.0171(14) Uani 1 1 d . . . . .
C4 C 0.5991(6) 0.6948(5) 0.1328(4) 0.0261(17) Uani 1 1 d . . . . .
H4 H 0.6547 0.7238 0.1277 0.031 Uiso 1 1 calc R U . . .
C5 C 0.4885(6) 0.7564(5) 0.1237(5) 0.0307(19) Uani 1 1 d . . . . .
H5 H 0.4666 0.8303 0.1132 0.037 Uiso 1 1 calc R U . . .
C6 C 0.4078(6) 0.7145(5) 0.1293(5) 0.0276(17) Uani 1 1 d . . . . .
H6 H 0.3327 0.7610 0.1222 0.033 Uiso 1 1 calc R U . . .
C7 C 0.4314(6) 0.6085(6) 0.1448(4) 0.0255(16) Uani 1 1 d . . . . .
H7 H 0.3759 0.5803 0.1476 0.031 Uiso 1 1 calc R U . . .
C8 C 0.5414(5) 0.3616(5) 0.1878(4) 0.0203(15) Uani 1 1 d . . . . .
H8A H 0.4572 0.3959 0.2047 0.024 Uiso 1 1 calc R U . . .
H8B H 0.5651 0.3000 0.2385 0.024 Uiso 1 1 calc R U . . .
C9 C 0.5700(5) 0.3241(5) 0.0999(4) 0.0201(15) Uani 1 1 d . . . . .
H9A H 0.6362 0.3425 0.0573 0.024 Uiso 1 1 calc R U . . .
H9B H 0.5038 0.3607 0.0689 0.024 Uiso 1 1 calc R U . . .
C10 C 0.5985(5) 0.2059(5) 0.1194(4) 0.0210(15) Uani 1 1 d . . . . .
H10A H 0.6085 0.1865 0.0614 0.025 Uiso 1 1 calc R U . . .
H10B H 0.5331 0.1874 0.1637 0.025 Uiso 1 1 calc R U . . .
C11 C 0.7081(5) 0.1416(5) 0.1592(4) 0.0206(15) Uani 1 1 d . . . . .
H11A H 0.6946 0.1536 0.2212 0.025 Uiso 1 1 calc R U . . .
H11B H 0.7250 0.0661 0.1662 0.025 Uiso 1 1 calc R U . . .
C12 C 0.8537(5) 0.2283(4) 0.1176(4) 0.0113(13) Uani 1 1 d . . . . .
C13 C 0.9472(5) 0.1873(5) -0.0213(4) 0.0180(14) Uani 1 1 d . . . . .
C14 C 0.8615(5) 0.1416(5) 0.0159(4) 0.0165(14) Uani 1 1 d . . . . .
C15 C 0.8460(5) 0.0801(5) -0.0287(4) 0.0210(15) Uani 1 1 d . . . . .
H15 H 0.7890 0.0483 -0.0025 0.025 Uiso 1 1 calc R U . . .
C16 C 0.9191(6) 0.0680(5) -0.1137(5) 0.0276(17) Uani 1 1 d . . . . .
H16 H 0.9117 0.0269 -0.1467 0.033 Uiso 1 1 calc R U . . .
C17 C 1.0022(6) 0.1145(5) -0.1515(5) 0.0300(18) Uani 1 1 d . . . . .
H17 H 1.0484 0.1057 -0.2106 0.036 Uiso 1 1 calc R U . . .
C18 C 1.0211(6) 0.1730(5) -0.1072(4) 0.0198(15) Uani 1 1 d . . . . .
H18 H 1.0805 0.2021 -0.1331 0.024 Uiso 1 1 calc R U . . .
C19 C 1.0213(5) 0.2910(5) 0.0293(4) 0.0180(14) Uani 1 1 d . . . . .
H19A H 0.9797 0.3548 0.0544 0.022 Uiso 1 1 calc R U . . .
H19B H 1.0501 0.3136 -0.0377 0.022 Uiso 1 1 calc R U . . .
C20 C 1.1236(5) 0.2227(5) 0.0756(4) 0.0178(14) Uani 1 1 d . . . . .
H20A H 1.1864 0.2515 0.0455 0.021 Uiso 1 1 calc R U . . .
H20B H 1.1512 0.1512 0.0650 0.021 Uiso 1 1 calc R U . . .
C21 C 1.0977(5) 0.2148(5) 0.1798(4) 0.0200(15) Uani 1 1 d . . . . .
H21A H 1.1697 0.2014 0.1978 0.024 Uiso 1 1 calc R U . . .
H21B H 1.0432 0.2835 0.1923 0.024 Uiso 1 1 calc R U . . .
C22 C 0.9369(5) 0.1455(5) 0.2710(4) 0.0127(13) Uani 1 1 d . . . . .
C23 C 1.0424(5) -0.0204(5) 0.3280(4) 0.0183(14) Uani 1 1 d . . . . .
C24 C 1.1164(5) 0.0309(5) 0.2742(4) 0.0152(14) Uani 1 1 d . . . . .
C25 C 1.2365(6) -0.0207(5) 0.2587(4) 0.0228(16) Uani 1 1 d . . . . .
H25 H 1.2882 0.0151 0.2222 0.027 Uiso 1 1 calc R U . . .
C26 C 1.2739(6) -0.1258(5) 0.2997(4) 0.0253(16) Uani 1 1 d . . . . .
H26 H 1.3540 -0.1640 0.2915 0.030 Uiso 1 1 calc R U . . .
C27 C 1.1968(6) -0.1782(5) 0.3537(5) 0.0277(17) Uani 1 1 d . . . . .
H27 H 1.2264 -0.2512 0.3796 0.033 Uiso 1 1 calc R U . . .
C28 C 1.0787(6) -0.1267(5) 0.3705(4) 0.0244(16) Uani 1 1 d . . . . .
H28 H 1.0265 -0.1615 0.4082 0.029 Uiso 1 1 calc R U . . .
C29 C 0.8262(5) 0.0323(5) 0.3802(4) 0.0199(15) Uani 1 1 d . . . . .
H29A H 0.8401 -0.0436 0.3930 0.024 Uiso 1 1 calc R U . . .
H29B H 0.7648 0.0704 0.3442 0.024 Uiso 1 1 calc R U . . .
C30 C 0.7861(5) 0.0660(5) 0.4711(4) 0.0220(15) Uani 1 1 d . . . . .
H30A H 0.8232 0.1152 0.4678 0.026 Uiso 1 1 calc R U . . .
H30B H 0.8094 0.0039 0.5216 0.026 Uiso 1 1 calc R U . . .
C31 C 0.6545(5) 0.1198(5) 0.4925(4) 0.0200(15) Uani 1 1 d . . . . .
H31A H 0.6182 0.0714 0.4926 0.024 Uiso 1 1 calc R U . . .
H31B H 0.6302 0.1336 0.5551 0.024 Uiso 1 1 calc R U . . .
C32 C 0.6121(5) 0.2226(5) 0.4233(4) 0.0167(14) Uani 1 1 d . . . . .
H32A H 0.6285 0.2077 0.3620 0.020 Uiso 1 1 calc R U . . .
H32B H 0.5279 0.2544 0.4425 0.020 Uiso 1 1 calc R U . . .
C33 C 0.7565(5) 0.3155(5) 0.3489(4) 0.0147(14) Uani 1 1 d . . . . .
C34 C 0.7140(5) 0.4063(5) 0.4568(4) 0.0163(14) Uani 1 1 d . . . . .
C35 C 0.6383(5) 0.3513(5) 0.4826(4) 0.0177(14) Uani 1 1 d . . . . .
C36 C 0.5529(5) 0.3588(5) 0.5636(5) 0.0249(16) Uani 1 1 d . . . . .
H36 H 0.4994 0.3236 0.5808 0.030 Uiso 1 1 calc R U . . .
C37 C 0.5507(6) 0.4197(5) 0.6167(4) 0.0266(17) Uani 1 1 d . . . . .
H37 H 0.4956 0.4249 0.6729 0.032 Uiso 1 1 calc R U . . .
C38 C 0.6273(6) 0.4745(5) 0.5903(4) 0.0277(17) Uani 1 1 d . . . . .
H38 H 0.6208 0.5171 0.6285 0.033 Uiso 1 1 calc R U . . .
C39 C 0.7131(6) 0.4685(5) 0.5096(4) 0.0223(15) Uani 1 1 d . . . . .
H39 H 0.7664 0.5040 0.4923 0.027 Uiso 1 1 calc R U . . .
C40 C 0.8793(5) 0.4232(5) 0.3256(5) 0.0233(16) Uani 1 1 d . . . . .
H40A H 0.9437 0.3708 0.2941 0.028 Uiso 1 1 calc R U . . .
H40B H 0.9076 0.4347 0.3718 0.028 Uiso 1 1 calc R U . . .
C41 C 0.8432(6) 0.5258(5) 0.2548(4) 0.0225(15) Uani 1 1 d . . . . .
H41A H 0.9005 0.5602 0.2395 0.027 Uiso 1 1 calc R U . . .
H41B H 0.7689 0.5727 0.2830 0.027 Uiso 1 1 calc R U . . .
C42 C 0.8309(5) 0.5136(5) 0.1657(4) 0.0203(15) Uani 1 1 d . . . . .
H42A H 0.8385 0.5757 0.1164 0.024 Uiso 1 1 calc R U . . .
H42B H 0.8955 0.4515 0.1480 0.024 Uiso 1 1 calc R U . . .
F1 F 0.2868(3) 0.3417(3) 0.1113(3) 0.0430(12) Uani 1 1 d . . . . .
F2 F 0.1119(4) 0.5701(3) 0.1339(3) 0.0397(11) Uani 1 1 d . . . . .
F3 F 0.1220(3) 0.4050(3) 0.2100(3) 0.0386(11) Uani 1 1 d . . . . .
F4 F 0.2690(3) 0.4582(4) 0.1894(3) 0.0436(12) Uani 1 1 d . . . . .
F5 F 0.2777(5) 0.5081(4) 0.0351(3) 0.0622(16) Uani 1 1 d . . . . .
F6 F 0.1287(4) 0.4544(3) 0.0557(3) 0.0476(12) Uani 1 1 d . . . . .
N1 N 0.7240(4) 0.5019(4) 0.1686(3) 0.0163(12) Uani 1 1 d . . . . .
N2 N 0.5968(4) 0.4353(4) 0.1795(3) 0.0158(12) Uani 1 1 d . . . . .
N3 N 0.8069(4) 0.1696(4) 0.1005(3) 0.0127(11) Uani 1 1 d . . . . .
N4 N 0.9401(4) 0.2382(4) 0.0423(3) 0.0143(11) Uani 1 1 d . . . . .
N5 N 1.0500(4) 0.1342(4) 0.2384(3) 0.0157(12) Uani 1 1 d . . . . .
N6 N 0.9325(4) 0.0529(4) 0.3244(3) 0.0162(12) Uani 1 1 d . . . . .
N7 N 0.6646(4) 0.2974(4) 0.4153(3) 0.0154(12) Uani 1 1 d . . . . .
N8 N 0.7851(4) 0.3801(4) 0.3744(3) 0.0154(12) Uani 1 1 d . . . . .
Ni1 Ni 0.81376(6) 0.27402(6) 0.23079(5) 0.0112(2) Uani 1 1 d . . . . .
P1 P 0.19979(15) 0.45707(14) 0.12191(12) 0.0244(4) Uani 1 1 d . . . . .
P2 P 0.3336(7) 0.1587(6) 0.6733(6) 0.0474(12) Uani 0.669(10) 1 d D U P A 1
F7 F 0.3771(9) 0.0387(6) 0.7210(8) 0.116(4) Uani 0.669(10) 1 d D U P A 1
F8 F 0.2944(8) 0.2825(6) 0.6256(7) 0.086(3) Uani 0.669(10) 1 d D U P A 1
F9 F 0.3889(9) 0.1362(8) 0.5733(6) 0.079(3) Uani 0.669(10) 1 d D U P A 1
F10 F 0.2186(8) 0.1529(8) 0.6683(8) 0.088(3) Uani 0.669(10) 1 d D U P A 1
F11 F 0.2754(7) 0.1881(9) 0.7728(5) 0.087(3) Uani 0.669(10) 1 d D U P A 1
F12 F 0.4470(6) 0.1676(8) 0.6829(6) 0.076(3) Uani 0.669(10) 1 d D U P A 1
P2' P 0.340(2) 0.1539(19) 0.6747(18) 0.089(4) Uani 0.331(10) 1 d . U P A 2
F7' F 0.3699(15) 0.0304(11) 0.6662(14) 0.090(4) Uani 0.331(10) 1 d D U P A 2
F8' F 0.3085(16) 0.2633(12) 0.6809(15) 0.100(4) Uani 0.331(10) 1 d D U P A 2
F9' F 0.3907(17) 0.1772(15) 0.5662(10) 0.087(4) Uani 0.331(10) 1 d D U P A 2
F10' F 0.2161(14) 0.1827(15) 0.6480(13) 0.086(4) Uani 0.331(10) 1 d D U P A 2
F11' F 0.2880(14) 0.1157(16) 0.7796(9) 0.087(4) Uani 0.331(10) 1 d D U P A 2
F12' F 0.4612(12) 0.1146(15) 0.6964(13) 0.085(4) Uani 0.331(10) 1 d D U P A 2

loop_
_atom_site_aniso_label
_atom_site_aniso_U_11
_atom_site_aniso_U_22
_atom_site_aniso_U_33
_atom_site_aniso_U_23
_atom_site_aniso_U_13
_atom_site_aniso_U_12
C1 0.015(3) 0.011(3) 0.003(3) 0.001(2) -0.001(2) 0.000(3)
C2 0.022(3) 0.023(4) 0.007(3) -0.003(3) -0.002(3) -0.006(3)
C3 0.020(3) 0.015(3) 0.009(3) -0.001(3) 0.004(3) -0.006(3)
C4 0.030(4) 0.023(4) 0.016(3) 0.000(3) 0.005(3) -0.011(3)
C5 0.040(4) 0.012(4) 0.020(4) 0.003(3) 0.006(3) -0.003(3)
C6 0.022(4) 0.023(4) 0.022(4) -0.003(3) -0.005(3) 0.006(3)
C7 0.024(4) 0.034(4) 0.015(3) -0.013(3) -0.003(3) -0.003(3)
C8 0.017(3) 0.023(4) 0.018(3) -0.006(3) 0.000(3) -0.006(3)
C9 0.016(3) 0.024(4) 0.020(3) -0.004(3) -0.003(3) -0.007(3)
C10 0.023(3) 0.027(4) 0.021(4) -0.007(3) -0.002(3) -0.017(3)
C11 0.028(4) 0.021(4) 0.014(3) -0.005(3) 0.004(3) -0.016(3)
C12 0.012(3) 0.007(3) 0.010(3) 0.003(2) -0.004(2) -0.002(2)
C13 0.022(3) 0.013(3) 0.017(3) 0.000(3) -0.009(3) -0.002(3)
C14 0.019(3) 0.013(3) 0.016(3) -0.002(3) -0.005(3) -0.004(3)
C15 0.021(3) 0.019(4) 0.022(4) -0.005(3) -0.004(3) -0.006(3)
C16 0.035(4) 0.023(4) 0.028(4) -0.014(3) -0.008(3) -0.006(3)
C17 0.037(4) 0.026(4) 0.013(3) -0.007(3) 0.008(3) -0.005(3)
C18 0.025(3) 0.020(4) 0.012(3) -0.001(3) -0.007(3) -0.006(3)
C19 0.022(3) 0.016(3) 0.012(3) -0.002(3) 0.004(3) -0.008(3)
C20 0.016(3) 0.015(3) 0.021(3) -0.006(3) 0.006(3) -0.011(3)
C21 0.015(3) 0.024(4) 0.020(3) -0.003(3) -0.002(3) -0.008(3)
C22 0.014(3) 0.015(3) 0.015(3) -0.008(3) -0.006(3) -0.004(3)
C23 0.025(3) 0.013(3) 0.015(3) -0.007(3) -0.006(3) 0.000(3)
C24 0.016(3) 0.017(3) 0.008(3) -0.001(3) -0.004(2) -0.002(3)
C25 0.026(4) 0.031(4) 0.011(3) -0.006(3) -0.002(3) -0.009(3)
C26 0.021(3) 0.024(4) 0.020(4) -0.011(3) -0.005(3) 0.008(3)
C27 0.035(4) 0.017(4) 0.022(4) 0.001(3) -0.013(3) 0.001(3)
C28 0.035(4) 0.019(4) 0.014(3) -0.001(3) -0.006(3) -0.006(3)
C29 0.024(3) 0.018(4) 0.016(3) -0.002(3) 0.003(3) -0.013(3)
C30 0.023(3) 0.022(4) 0.013(3) 0.004(3) 0.001(3) -0.010(3)
C31 0.024(3) 0.021(4) 0.013(3) 0.000(3) 0.005(3) -0.015(3)
C32 0.013(3) 0.018(3) 0.018(3) -0.006(3) 0.000(3) -0.005(3)
C33 0.009(3) 0.015(3) 0.015(3) -0.003(3) 0.003(2) -0.002(3)
C34 0.019(3) 0.011(3) 0.013(3) 0.001(3) -0.002(3) -0.003(3)
C35 0.012(3) 0.019(3) 0.014(3) 0.005(3) -0.006(3) -0.001(3)
C36 0.017(3) 0.022(4) 0.023(4) 0.001(3) -0.005(3) 0.001(3)
C37 0.027(4) 0.023(4) 0.011(3) -0.004(3) 0.008(3) -0.001(3)
C38 0.042(4) 0.020(4) 0.010(3) -0.004(3) -0.007(3) 0.001(3)
C39 0.025(4) 0.016(4) 0.026(4) -0.004(3) -0.009(3) -0.004(3)
C40 0.018(3) 0.032(4) 0.024(4) -0.008(3) 0.001(3) -0.015(3)
C41 0.021(3) 0.022(4) 0.024(4) -0.008(3) 0.007(3) -0.014(3)
C42 0.017(3) 0.017(3) 0.024(4) -0.005(3) 0.006(3) -0.009(3)
F1 0.026(2) 0.038(3) 0.058(3) -0.017(2) 0.001(2) -0.008(2)
F2 0.044(3) 0.030(2) 0.046(3) -0.006(2) -0.018(2) -0.010(2)
F3 0.035(2) 0.043(3) 0.039(3) -0.004(2) 0.006(2) -0.030(2)
F4 0.032(2) 0.052(3) 0.054(3) -0.010(2) -0.013(2) -0.020(2)
F5 0.085(4) 0.061(3) 0.043(3) -0.009(3) 0.024(3) -0.056(3)
F6 0.062(3) 0.040(3) 0.052(3) -0.011(2) -0.029(3) -0.015(2)
N1 0.022(3) 0.009(3) 0.011(3) -0.001(2) 0.004(2) -0.006(2)
N2 0.019(3) 0.013(3) 0.014(3) -0.004(2) 0.000(2) -0.006(2)
N3 0.016(3) 0.014(3) 0.010(2) -0.004(2) 0.002(2) -0.009(2)
N4 0.020(3) 0.012(3) 0.012(3) -0.001(2) -0.005(2) -0.007(2)
N5 0.017(3) 0.019(3) 0.010(3) -0.005(2) -0.002(2) -0.005(2)
N6 0.018(3) 0.019(3) 0.011(3) -0.006(2) -0.001(2) -0.005(2)
N7 0.015(3) 0.021(3) 0.009(3) -0.003(2) 0.002(2) -0.008(2)
N8 0.017(3) 0.016(3) 0.013(3) -0.003(2) 0.001(2) -0.008(2)
Ni1 0.0122(4) 0.0112(4) 0.0086(4) -0.0022(3) 0.0019(3) -0.0056(3)
P1 0.0244(9) 0.0260(10) 0.0230(10) 0.0006(8) -0.0015(8) -0.0160(8)
P2 0.044(2) 0.055(2) 0.059(2) -0.022(2) 0.0116(19) -0.042(2)
F7 0.122(5) 0.086(5) 0.100(5) 0.007(5) 0.009(5) -0.041(4)
F8 0.104(5) 0.075(5) 0.082(5) -0.027(4) -0.019(4) -0.029(4)
F9 0.073(4) 0.081(5) 0.078(5) -0.025(4) 0.013(4) -0.036(4)
F10 0.074(4) 0.108(5) 0.105(5) -0.038(5) 0.009(4) -0.062(4)
F11 0.067(4) 0.112(5) 0.075(5) -0.021(4) 0.018(4) -0.048(4)
F12 0.058(4) 0.092(5) 0.082(5) -0.006(4) 0.005(4) -0.054(4)
P2' 0.072(5) 0.080(5) 0.086(5) -0.017(5) 0.018(5) -0.024(5)
F7' 0.095(6) 0.084(6) 0.085(6) -0.018(6) 0.004(6) -0.043(5)
F8' 0.105(6) 0.083(6) 0.096(6) -0.025(6) 0.006(6) -0.032(5)
F9' 0.073(6) 0.087(6) 0.085(6) -0.005(6) 0.009(5) -0.040(6)
F10' 0.075(6) 0.088(6) 0.088(6) -0.012(6) 0.009(6) -0.047(6)
F11' 0.077(6) 0.080(6) 0.086(6) -0.011(6) 0.022(5) -0.044(6)
F12' 0.069(6) 0.092(6) 0.083(6) -0.015(6) 0.006(5) -0.038(6)

loop_
_atom_type_symbol
_atom_type_description
_atom_type_scat_dispersion_real
_atom_type_scat_dispersion_imag
_atom_type_scat_source
C C 0.0033 0.0016 'International Tables Vol C Tables 4.2.6.8 and 6.1.1.4'
H H 0.0000 0.0000 'International Tables Vol C Tables 4.2.6.8 and 6.1.1.4'
F F 0.0171 0.0103 'International Tables Vol C Tables 4.2.6.8 and 6.1.1.4'
N N 0.0061 0.0033 'International Tables Vol C Tables 4.2.6.8 and 6.1.1.4'
Ni Ni 0.3393 1.1124 'International Tables Vol C Tables 4.2.6.8 and 6.1.1.4'
P P 0.1023 0.0942 'International Tables Vol C Tables 4.2.6.8 and 6.1.1.4'

loop_
_geom_angle_atom_site_label_1
_geom_angle_atom_site_label_2
_geom_angle_atom_site_label_3
_geom_angle
N1 C1 N2 107.6(5)
N1 C1 Ni1 124.0(5)
N2 C1 Ni1 127.9(5)
C3 C2 N2 106.4(5)
C3 C2 C7 122.0(6)
N2 C2 C7 131.5(6)
C2 C3 C4 121.9(6)
C2 C3 N1 106.5(5)
C4 C3 N1 131.5(6)
C5 C4 C3 115.9(7)
C5 C4 H4 122.0
C3 C4 H4 122.0
C4 C5 C6 122.2(7)
C4 C5 H5 118.9
C6 C5 H5 118.9
C7 C6 C5 123.0(6)
C7 C6 H6 118.5
C5 C6 H6 118.5
C6 C7 C2 115.0(7)
C6 C7 H7 122.5
C2 C7 H7 122.5
N2 C8 C9 113.7(5)
N2 C8 H8A 108.8
C9 C8 H8A 108.8
N2 C8 H8B 108.8
C9 C8 H8B 108.8
H8A C8 H8B 107.7
C8 C9 C10 112.1(5)
C8 C9 H9A 109.2
C10 C9 H9A 109.2
C8 C9 H9B 109.2
C10 C9 H9B 109.2
H9A C9 H9B 107.9
C9 C10 C11 113.0(5)
C9 C10 H10A 109.0
C11 C10 H10A 109.0
C9 C10 H10B 109.0
C11 C10 H10B 109.0
H10A C10 H10B 107.8
N3 C11 C10 112.2(5)
N3 C11 H11A 109.2
C10 C11 H11A 109.2
N3 C11 H11B 109.2
C10 C11 H11B 109.2
H11A C11 H11B 107.9
N3 C12 N4 105.0(5)
N3 C12 Ni1 125.8(4)
N4 C12 Ni1 128.9(5)
N4 C13 C14 106.4(5)
N4 C13 C18 133.1(6)
C14 C13 C18 120.6(6)
N3 C14 C15 132.3(6)
N3 C14 C13 105.3(5)
C15 C14 C13 122.4(6)
C16 C15 C14 116.1(6)
C16 C15 H15 122.0
C14 C15 H15 122.0
C17 C16 C15 121.7(7)
C17 C16 H16 119.1
C15 C16 H16 119.1
C18 C17 C16 123.0(6)
C18 C17 H17 118.5
C16 C17 H17 118.5
C17 C18 C13 116.2(6)
C17 C18 H18 121.9
C13 C18 H18 121.9
N4 C19 C20 113.9(5)
N4 C19 H19A 108.8
C20 C19 H19A 108.8
N4 C19 H19B 108.8
C20 C19 H19B 108.8
H19A C19 H19B 107.7
C19 C20 C21 114.4(5)
C19 C20 H20A 108.7
C21 C20 H20A 108.7
C19 C20 H20B 108.7
C21 C20 H20B 108.7
H20A C20 H20B 107.6
N5 C21 C20 115.7(5)
N5 C21 H21A 108.4
C20 C21 H21A 108.4
N5 C21 H21B 108.4
C20 C21 H21B 108.4
H21A C21 H21B 107.4
N6 C22 N5 107.0(5)
N6 C22 Ni1 130.2(4)
N5 C22 Ni1 122.5(4)
C24 C23 C28 123.1(6)
C24 C23 N6 106.0(5)
C28 C23 N6 130.8(6)
C23 C24 N5 107.3(5)
C23 C24 C25 121.8(6)
N5 C24 C25 130.7(6)
C26 C25 C24 115.9(6)
C26 C25 H25 122.0
C24 C25 H25 122.0
C25 C26 C27 121.7(6)
C25 C26 H26 119.1
C27 C26 H26 119.1
C28 C27 C26 122.3(6)
C28 C27 H27 118.9
C26 C27 H27 118.9
C27 C28 C23 115.1(6)
C27 C28 H28 122.4
C23 C28 H28 122.4
N6 C29 C30 112.3(5)
N6 C29 H29A 109.1
C30 C29 H29A 109.1
N6 C29 H29B 109.1
C30 C29 H29B 109.1
H29A C29 H29B 107.9
C29 C30 C31 110.9(5)
C29 C30 H30A 109.5
C31 C30 H30A 109.5
C29 C30 H30B 109.5
C31 C30 H30B 109.5
H30A C30 H30B 108.1
C32 C31 C30 113.1(5)
C32 C31 H31A 109.0
C30 C31 H31A 109.0
C32 C31 H31B 109.0
C30 C31 H31B 109.0
H31A C31 H31B 107.8
N7 C32 C31 113.1(5)
N7 C32 H32A 109.0
C31 C32 H32A 109.0
N7 C32 H32B 109.0
C31 C32 H32B 109.0
H32A C32 H32B 107.8
N8 C33 N7 106.5(5)
N8 C33 Ni1 127.1(4)
N7 C33 Ni1 125.5(5)
C39 C34 N8 131.9(6)
C39 C34 C35 123.4(6)
N8 C34 C35 104.7(5)
N7 C35 C34 107.7(5)
N7 C35 C36 131.4(6)
C34 C35 C36 120.9(6)
C37 C36 C35 116.6(7)
C37 C36 H36 121.7
C35 C36 H36 121.7
C36 C37 C38 122.1(6)
C36 C37 H37 119.0
C38 C37 H37 119.0
C39 C38 C37 122.4(7)
C39 C38 H38 118.8
C37 C38 H38 118.8
C34 C39 C38 114.6(6)
C34 C39 H39 122.7
C38 C39 H39 122.7
N8 C40 C41 113.5(5)
N8 C40 H40A 108.9
C41 C40 H40A 108.9
N8 C40 H40B 108.9
C41 C40 H40B 108.9
H40A C40 H40B 107.7
C40 C41 C42 114.3(5)
C40 C41 H41A 108.7
C42 C41 H41A 108.7
C40 C41 H41B 108.7
C42 C41 H41B 108.7
H41A C41 H41B 107.6
N1 C42 C41 116.1(5)
N1 C42 H42A 108.3
C41 C42 H42A 108.3
N1 C42 H42B 108.3
C41 C42 H42B 108.3
H42A C42 H42B 107.4
C1 N1 C3 110.0(5)
C1 N1 C42 126.6(5)
C3 N1 C42 123.4(5)
C1 N2 C2 109.5(5)
C1 N2 C8 126.9(5)
C2 N2 C8 123.5(5)
C12 N3 C14 111.8(5)
C12 N3 C11 125.6(5)
C14 N3 C11 122.5(5)
C12 N4 C13 111.4(5)
C12 N4 C19 126.5(5)
C13 N4 C19 122.0(5)
C22 N5 C24 108.7(5)
C22 N5 C21 127.2(5)
C24 N5 C21 124.0(5)
C22 N6 C23 110.9(5)
C22 N6 C29 125.1(5)
C23 N6 C29 123.8(5)
C33 N7 C35 109.3(5)
C33 N7 C32 126.8(5)
C35 N7 C32 123.4(5)
C33 N8 C34 111.9(5)
C33 N8 C40 127.6(5)
C34 N8 C40 120.6(5)
C12 Ni1 C1 94.9(2)
C12 Ni1 C33 172.9(2)
C1 Ni1 C33 84.0(2)
C12 Ni1 C22 86.2(2)
C1 Ni1 C22 172.4(3)
C33 Ni1 C22 95.8(2)
F2 P1 F5 90.6(3)
F2 P1 F4 89.7(2)
F5 P1 F4 90.5(3)
F2 P1 F3 89.7(2)
F5 P1 F3 179.5(3)
F4 P1 F3 89.1(2)
F2 P1 F1 178.8(3)
F5 P1 F1 90.5(3)
F4 P1 F1 90.6(2)
F3 P1 F1 89.2(2)
F2 P1 F6 90.6(2)
F5 P1 F6 90.7(3)
F4 P1 F6 178.7(3)
F3 P1 F6 89.7(3)
F1 P1 F6 89.1(2)
F10 P2 F7 91.4(6)
F10 P2 F9 89.9(6)
F7 P2 F9 92.2(6)
F10 P2 F12 176.9(7)
F7 P2 F12 89.3(6)
F9 P2 F12 93.0(6)
F10 P2 F8 91.5(6)
F7 P2 F8 177.1(7)
F9 P2 F8 88.3(6)
F12 P2 F8 87.8(5)
F10 P2 F11 90.2(6)
F7 P2 F11 90.8(6)
F9 P2 F11 177.0(7)
F12 P2 F11 86.8(5)
F8 P2 F11 88.7(5)
F8' P2' F12' 95.6(16)
F8' P2' F11' 94.4(15)
F12' P2' F11' 90.7(15)
F8' P2' F9' 93.8(15)
F12' P2' F9' 91.5(14)
F11' P2' F9' 171(2)
F8' P2' F10' 90.9(14)
F12' P2' F10' 173.3(19)
F11' P2' F10' 90.2(13)
F9' P2' F10' 86.6(14)
F8' P2' F7' 177(2)
F12' P2' F7' 87.0(13)
F11' P2' F7' 85.7(13)
F9' P2' F7' 85.9(13)
F10' P2' F7' 86.5(14)

loop_
_geom_bond_atom_site_label_1
_geom_bond_atom_site_label_2
_geom_bond_distance
C1 N1 1.346(8)
C1 N2 1.353(8)
C1 Ni1 1.946(6)
C2 C3 1.381(9)
C2 N2 1.407(8)
C2 C7 1.408(9)
C3 C4 1.396(9)
C3 N1 1.400(8)
C4 C5 1.374(10)
C4 H4 0.9500
C5 C6 1.384(10)
C5 H5 0.9500
C6 C7 1.376(9)
C6 H6 0.9500
C7 H7 0.9500
C8 N2 1.465(8)
C8 C9 1.523(9)
C8 H8A 0.9900
C8 H8B 0.9900
C9 C10 1.527(9)
C9 H9A 0.9900
C9 H9B 0.9900
C10 C11 1.544(9)
C10 H10A 0.9900
C10 H10B 0.9900
C11 N3 1.457(7)
C11 H11A 0.9900
C11 H11B 0.9900
C12 N3 1.354(8)
C12 N4 1.371(7)
C12 Ni1 1.933(6)
C13 N4 1.378(8)
C13 C14 1.406(8)
C13 C18 1.410(8)
C14 N3 1.394(7)
C14 C15 1.395(9)
C15 C16 1.391(9)
C15 H15 0.9500
C16 C17 1.386(10)
C16 H16 0.9500
C17 C18 1.381(10)
C17 H17 0.9500
C18 H18 0.9500
C19 N4 1.473(8)
C19 C20 1.528(9)
C19 H19A 0.9900
C19 H19B 0.9900
C20 C21 1.535(8)
C20 H20A 0.9900
C20 H20B 0.9900
C21 N5 1.456(8)
C21 H21A 0.9900
C21 H21B 0.9900
C22 N6 1.336(7)
C22 N5 1.363(7)
C22 Ni1 1.956(6)
C23 C24 1.366(9)
C23 C28 1.393(9)
C23 N6 1.394(8)
C24 N5 1.404(7)
C24 C25 1.412(8)
C25 C26 1.375(9)
C25 H25 0.9500
C26 C27 1.407(10)
C26 H26 0.9500
C27 C28 1.390(9)
C27 H27 0.9500
C28 H28 0.9500
C29 N6 1.482(7)
C29 C30 1.520(8)
C29 H29A 0.9900
C29 H29B 0.9900
C30 C31 1.544(8)
C30 H30A 0.9900
C30 H30B 0.9900
C31 C32 1.523(8)
C31 H31A 0.9900
C31 H31B 0.9900
C32 N7 1.453(8)
C32 H32A 0.9900
C32 H32B 0.9900
C33 N8 1.333(8)
C33 N7 1.378(7)
C33 Ni1 1.954(6)
C34 C39 1.396(9)
C34 N8 1.397(7)
C34 C35 1.399(9)
C35 N7 1.383(8)
C35 C36 1.405(8)
C36 C37 1.377(10)
C36 H36 0.9500
C37 C38 1.405(10)
C37 H37 0.9500
C38 C39 1.404(9)
C38 H38 0.9500
C39 H39 0.9500
C40 N8 1.491(7)
C40 C41 1.521(9)
C40 H40A 0.9900
C40 H40B 0.9900
C41 C42 1.524(9)
C41 H41A 0.9900
C41 H41B 0.9900
C42 N1 1.459(8)
C42 H42A 0.9900
C42 H42B 0.9900
F1 P1 1.607(4)
F2 P1 1.588(4)
F3 P1 1.605(4)
F4 P1 1.597(5)
F5 P1 1.590(4)
F6 P1 1.610(5)
P2 F10 1.567(9)
P2 F7 1.573(10)
P2 F9 1.584(10)
P2 F12 1.595(9)
P2 F8 1.615(10)
P2 F11 1.615(10)
P2' F8' 1.48(3)
P2' F12' 1.56(3)
P2' F11' 1.58(3)
P2' F9' 1.60(3)
P2' F10' 1.65(3)
P2' F7' 1.69(3)
